data_7007620
loop_
_publ_author_name
'Cheng, Yanxiang'
'Doyle, David J.'
'Hitchcock, Peter B.'
'Lappert, Michael F.'

_publ_section_title
;
 The beta-dialdiminato ligand [{N(C6H3Pri(2)-2,6)C(H)}2CPh]-: the
 conjugate acid and Li, Al, Ga and In derivatives.
;
_journal_issue 37
_journal_name_full 'Dalton transactions (Cambridge, England : 2003)'
_journal_page_first 4449
_journal_page_last 4460
_journal_paper_doi 10.1039/b607782j
_journal_year 2006
_chemical_compound_source 'synthesis as described'
_chemical_formula_moiety 'C16 H44 Cl6 In2 N4 O2 Sn2, 1.5(C4 H8 O1)'
_chemical_formula_sum 'C22 H56 Cl6 In2 N4 O3.5 Sn2'
_chemical_formula_weight 1112.43
_chemical_name_systematic
;
?
;
_space_group_IT_number 88
_symmetry_cell_setting tetragonal
_symmetry_Int_Tables_number 88
_symmetry_space_group_name_Hall '-I 4ad'
_symmetry_space_group_name_H-M 'I 41/a :2'
_atom_sites_solution_hydrogens geom
_atom_sites_solution_primary direct
_atom_sites_solution_secondary difmap
_audit_conform_dict_location ftp://ftp.iucr.org/pub/cif_core.dic
_audit_conform_dict_name cif_core.dic
_audit_conform_dict_version 2.2
_audit_creation_date 2004-04-01T14:36:43-00:00
_audit_creation_method 'WinGX routine CIF_UPDATE'
_cell_angle_alpha 90
_cell_angle_beta 90
_cell_angle_gamma 90
_cell_formula_units_Z 16
_cell_length_a 23.5091(9)
_cell_length_b 23.5091(9)
_cell_length_c 28.5786(6)
_cell_measurement_reflns_used 15555
_cell_measurement_temperature 173(2)
_cell_measurement_theta_max 25.028
_cell_measurement_theta_min 3.705
_cell_measurement_wavelength 0.71073
_cell_volume 15794.8(9)
_computing_cell_refinement 'HKL Scalepack (Otwinowski & Minor 1997)'
_computing_data_collection 'Collect (Nonius BV, 1997-2000)'
_computing_data_reduction 'HKL Denzo and Scalepack (Otwinowski & Minor 1997)'
_computing_molecular_graphics 'Ortep-3 for Windows (Farrugia, 1997)'
_computing_publication_material 'WinGX publication routines (Farrugia, 1999)'
_computing_structure_refinement 'SHELXL-97 (Sheldrick, 1997)'
_computing_structure_solution 'SHELXS-97 (Sheldrick, 1997)'
_diffrn_ambient_temperature 173(2)
_diffrn_detector 'CCD plate'
_diffrn_measured_fraction_theta_full 0.976
_diffrn_measured_fraction_theta_max 0.976
_diffrn_measurement_device '95mm CCD camera on \k-goniostat'
_diffrn_measurement_device_type KappaCCD
_diffrn_measurement_method 'CCD rotation images, thick slices'
_diffrn_orient_matrix_type 'by Nonius Collect from scalepack cell'
_diffrn_orient_matrix_UB_11 -0.30992E-2
_diffrn_orient_matrix_UB_12 0.20666E-2
_diffrn_orient_matrix_UB_13 -0.348568E-1
_diffrn_orient_matrix_UB_21 -0.75178E-2
_diffrn_orient_matrix_UB_22 0.417871E-1
_diffrn_orient_matrix_UB_23 0.21288E-2
_diffrn_orient_matrix_UB_31 0.417522E-1
_diffrn_orient_matrix_UB_32 0.76775E-2
_diffrn_orient_matrix_UB_33 -0.22041E-2
_diffrn_radiation_monochromator graphite
_diffrn_radiation_probe x-ray
_diffrn_radiation_type MoK\a
_diffrn_radiation_wavelength 0.71073
_diffrn_reflns_av_R_equivalents 0.1094
_diffrn_reflns_av_unetI/netI 0.0796
_diffrn_reflns_limit_h_max 26
_diffrn_reflns_limit_h_min -26
_diffrn_reflns_limit_k_max 27
_diffrn_reflns_limit_k_min -25
_diffrn_reflns_limit_l_max 30
_diffrn_reflns_limit_l_min -34
_diffrn_reflns_number 34624
_diffrn_reflns_theta_full 25.02
_diffrn_reflns_theta_max 25.02
_diffrn_reflns_theta_min 3.75
_diffrn_source 'Enraf Nonius FR590'
_exptl_absorpt_coefficient_mu 2.839
_exptl_absorpt_correction_T_max 0.8673
_exptl_absorpt_correction_T_min 0.7457
_exptl_absorpt_correction_type multi-scan
_exptl_absorpt_process_details
;
[c.f. r.h. blessing, acta cryst. (1995), a51, 33-38]
;
_exptl_crystal_colour colourless
_exptl_crystal_density_diffrn 1.871
_exptl_crystal_density_method 'not measured'
_exptl_crystal_description needle
_exptl_crystal_F_000 8704
_exptl_crystal_size_max 0.1
_exptl_crystal_size_mid 0.05
_exptl_crystal_size_min 0.05
_refine_diff_density_max 0.652
_refine_diff_density_min -0.607
_refine_diff_density_rms 0.143
_refine_ls_extinction_method none
_refine_ls_goodness_of_fit_ref 1.028
_refine_ls_hydrogen_treatment riding
_refine_ls_matrix_type full
_refine_ls_number_parameters 357
_refine_ls_number_reflns 6811
_refine_ls_number_restraints 0
_refine_ls_restrained_S_all 1.028
_refine_ls_R_factor_all 0.0959
_refine_ls_R_factor_gt 0.0504
_refine_ls_shift/su_max 0.001
_refine_ls_shift/su_mean 0
_refine_ls_structure_factor_coef Fsqd
_refine_ls_weighting_details 'calc w=1/[\s^2^(Fo^2^)+(0.0145P)^2^+176.7050P] where P=(Fo^2^+2Fc^2^)/3'
_refine_ls_weighting_scheme calc
_refine_ls_wR_factor_gt 0.0785
_refine_ls_wR_factor_ref 0.0905
_reflns_number_gt 4602
_reflns_number_total 6811
_reflns_threshold_expression >2sigma(I)
_cod_data_source_file b607782j.txt
_cod_data_source_block (14)-apr304
_cod_original_sg_symbol_H-M I4(1)/a
_cod_database_code 7007620

loop_
_symmetry_equiv_pos_as_xyz
'x, y, z'
'-x+1/2, -y, z+1/2'
'-y+3/4, x+1/4, z+1/4'
'y+3/4, -x+3/4, z+3/4'
'x+1/2, y+1/2, z+1/2'
'-x+1, -y+1/2, z+1'
'-y+5/4, x+3/4, z+3/4'
'y+5/4, -x+5/4, z+5/4'
'-x, -y, -z'
'x-1/2, y, -z-1/2'
'y-3/4, -x-1/4, -z-1/4'
'-y-3/4, x-3/4, -z-3/4'
'-x+1/2, -y+1/2, -z+1/2'
'x, y+1/2, -z'
'y-1/4, -x+1/4, -z+1/4'
'-y-1/4, x-1/4, -z-1/4'

loop_
_atom_site_label
_atom_site_type_symbol
_atom_site_fract_x
_atom_site_fract_y
_atom_site_fract_z
_atom_site_U_iso_or_equiv
_atom_site_adp_type
_atom_site_occupancy
_atom_site_symmetry_multiplicity
_atom_site_calc_flag
_atom_site_refinement_flags
_atom_site_disorder_assembly
_atom_site_disorder_group
Sn1 Sn 0.28463(2) 0.55373(2) 0.026520(17) 0.02422(14) Uani 1 1 d . . .
Sn2 Sn 0.17281(2) 0.62783(3) 0.030004(18) 0.03050(16) Uani 1 1 d . . .
In1 In 0.30579(3) 0.70728(2) 0.045175(18) 0.02874(16) Uani 1 1 d . . .
In2 In 0.15007(2) 0.47283(2) 0.038220(18) 0.02626(15) Uani 1 1 d . . .
Cl1 Cl 0.30118(10) 0.69606(10) 0.13031(7) 0.0411(6) Uani 1 1 d . . .
Cl2 Cl 0.38870(10) 0.63954(9) 0.03942(8) 0.0429(6) Uani 1 1 d . . .
Cl3 Cl 0.20909(9) 0.75620(9) 0.04354(7) 0.0404(5) Uani 1 1 d . . .
Cl4 Cl 0.15427(10) 0.47554(9) 0.12392(7) 0.0377(5) Uani 1 1 d . . .
Cl5 Cl 0.24443(9) 0.42181(10) 0.03462(8) 0.0418(6) Uani 1 1 d . . .
Cl6 Cl 0.06657(9) 0.54102(9) 0.03931(7) 0.0389(5) Uani 1 1 d . . .
O1 O 0.2586(2) 0.6367(2) 0.02193(16) 0.0252(12) Uani 1 1 d . . .
O2 O 0.1984(2) 0.5453(2) 0.02042(16) 0.0263(12) Uani 1 1 d . . .
O3 O 0.5496(4) 0.6333(4) -0.0769(3) 0.085(3) Uani 1 1 d . . .
O4 O 0 0.75 0.0263(3) 0.063(3) Uani 1 2 d S . .
N1 N 0.3592(3) 0.7894(3) 0.0534(2) 0.0382(19) Uani 1 1 d . . .
N2 N 0.3195(3) 0.7359(3) -0.0339(2) 0.0302(16) Uani 1 1 d . . .
N3 N 0.0959(3) 0.3899(3) 0.0424(2) 0.0383(18) Uani 1 1 d . . .
N4 N 0.1318(3) 0.4528(3) -0.0413(2) 0.0339(17) Uani 1 1 d . . .
C1 C 0.3712(5) 0.8110(5) 0.0069(3) 0.073(4) Uani 1 1 d . . .
H1A H 0.3566 0.8505 0.0057 0.088 Uiso 1 1 calc R . .
H1B H 0.4131 0.8134 0.004 0.088 Uiso 1 1 calc R . .
C2 C 0.3525(9) 0.7853(7) -0.0309(4) 0.184(11) Uani 1 1 d . . .
H2A H 0.3869 0.7774 -0.0498 0.22 Uiso 1 1 calc R . .
H2B H 0.331 0.8146 -0.0483 0.22 Uiso 1 1 calc R . .
C3 C 0.4131(5) 0.7778(5) 0.0786(4) 0.067(3) Uani 1 1 d . . .
H3A H 0.4046 0.7632 0.11 0.101 Uiso 1 1 calc R . .
H3B H 0.4351 0.8131 0.0813 0.101 Uiso 1 1 calc R . .
H3C H 0.4353 0.7495 0.0613 0.101 Uiso 1 1 calc R . .
C4 C 0.3282(4) 0.8333(4) 0.0811(4) 0.061(3) Uani 1 1 d . . .
H4A H 0.3193 0.818 0.1122 0.092 Uiso 1 1 calc R . .
H4B H 0.2928 0.8434 0.065 0.092 Uiso 1 1 calc R . .
H4C H 0.3521 0.8672 0.0844 0.092 Uiso 1 1 calc R . .
C5 C 0.2667(5) 0.7488(6) -0.0594(3) 0.096(5) Uani 1 1 d . . .
H5A H 0.2433 0.7144 -0.0615 0.143 Uiso 1 1 calc R . .
H5B H 0.276 0.7622 -0.091 0.143 Uiso 1 1 calc R . .
H5C H 0.2456 0.7785 -0.0427 0.143 Uiso 1 1 calc R . .
C6 C 0.3474(6) 0.6928(5) -0.0622(3) 0.096(5) Uani 1 1 d . . .
H6A H 0.3235 0.6588 -0.0636 0.143 Uiso 1 1 calc R . .
H6B H 0.3842 0.6832 -0.0482 0.143 Uiso 1 1 calc R . .
H6C H 0.3534 0.7075 -0.0939 0.143 Uiso 1 1 calc R . .
C7 C 0.0858(7) 0.3714(6) -0.0060(4) 0.117(6) Uani 1 1 d . . .
H7A H 0.1069 0.3354 -0.0102 0.14 Uiso 1 1 calc R . .
H7B H 0.0449 0.3619 -0.0083 0.14 Uiso 1 1 calc R . .
C8 C 0.0974(7) 0.4024(6) -0.0412(4) 0.121(7) Uani 1 1 d . . .
H8A H 0.0603 0.414 -0.0544 0.146 Uiso 1 1 calc R . .
H8B H 0.115 0.3766 -0.0645 0.146 Uiso 1 1 calc R . .
C9 C 0.0415(4) 0.4001(4) 0.0662(4) 0.067(3) Uani 1 1 d . . .
H9A H 0.0207 0.4303 0.0499 0.101 Uiso 1 1 calc R . .
H9B H 0.0487 0.4118 0.0986 0.101 Uiso 1 1 calc R . .
H9C H 0.0189 0.3651 0.0661 0.101 Uiso 1 1 calc R . .
C10 C 0.1256(5) 0.3446(4) 0.0687(4) 0.067(3) Uani 1 1 d . . .
H10A H 0.1621 0.3364 0.0536 0.101 Uiso 1 1 calc R . .
H10B H 0.1021 0.3102 0.069 0.101 Uiso 1 1 calc R . .
H10C H 0.1323 0.3573 0.1009 0.101 Uiso 1 1 calc R . .
C11 C 0.1013(6) 0.4983(6) -0.0656(4) 0.100(5) Uani 1 1 d . . .
H11A H 0.1244 0.5331 -0.0652 0.15 Uiso 1 1 calc R . .
H11B H 0.065 0.5055 -0.0498 0.15 Uiso 1 1 calc R . .
H11C H 0.0942 0.4869 -0.098 0.15 Uiso 1 1 calc R . .
C12 C 0.1843(4) 0.4426(6) -0.0683(3) 0.084(4) Uani 1 1 d . . .
H12A H 0.208 0.4768 -0.0678 0.125 Uiso 1 1 calc R . .
H12B H 0.1743 0.4333 -0.1008 0.125 Uiso 1 1 calc R . .
H12C H 0.2053 0.4108 -0.0545 0.125 Uiso 1 1 calc R . .
C13 C 0.3030(4) 0.5378(3) 0.0969(2) 0.030(2) Uani 1 1 d . . .
H13A H 0.344 0.5413 0.1021 0.045 Uiso 1 1 calc R . .
H13B H 0.2906 0.4993 0.1051 0.045 Uiso 1 1 calc R . .
H13C H 0.2829 0.5655 0.1166 0.045 Uiso 1 1 calc R . .
C14 C 0.3244(3) 0.5282(4) -0.0362(2) 0.032(2) Uani 1 1 d . . .
H14A H 0.3657 0.5324 -0.0331 0.049 Uiso 1 1 calc R . .
H14B H 0.3108 0.5521 -0.062 0.049 Uiso 1 1 calc R . .
H14C H 0.315 0.4884 -0.0427 0.049 Uiso 1 1 calc R . .
C15 C 0.1556(4) 0.6370(4) 0.1018(3) 0.037(2) Uani 1 1 d . . .
H15A H 0.1146 0.633 0.1072 0.056 Uiso 1 1 calc R . .
H15B H 0.1682 0.6746 0.1123 0.056 Uiso 1 1 calc R . .
H15C H 0.176 0.6075 0.1194 0.056 Uiso 1 1 calc R . .
C16 C 0.1308(4) 0.6562(4) -0.0311(3) 0.035(2) Uani 1 1 d . . .
H16A H 0.0896 0.6519 -0.0271 0.052 Uiso 1 1 calc R . .
H16B H 0.1434 0.6335 -0.0579 0.052 Uiso 1 1 calc R . .
H16C H 0.1399 0.6963 -0.0366 0.052 Uiso 1 1 calc R . .
C17 C 0.5016(4) 0.6229(5) -0.0482(4) 0.067(3) Uani 1 1 d . . .
H17A H 0.4663 0.6244 -0.0671 0.081 Uiso 1 1 calc R . .
H17B H 0.499 0.6521 -0.0233 0.081 Uiso 1 1 calc R . .
C18 C 0.5081(5) 0.5668(5) -0.0274(4) 0.076(4) Uani 1 1 d . . .
H18A H 0.5106 0.5697 0.0071 0.091 Uiso 1 1 calc R . .
H18B H 0.4752 0.5423 -0.0355 0.091 Uiso 1 1 calc R . .
C19 C 0.5600(5) 0.5434(5) -0.0464(5) 0.080(4) Uani 1 1 d . . .
H19A H 0.5534 0.5042 -0.0578 0.096 Uiso 1 1 calc R . .
H19B H 0.5899 0.5423 -0.022 0.096 Uiso 1 1 calc R . .
C20 C 0.5774(6) 0.5801(6) -0.0847(4) 0.083(4) Uani 1 1 d . . .
H20A H 0.6193 0.585 -0.0848 0.099 Uiso 1 1 calc R . .
H20B H 0.5657 0.5636 -0.1151 0.099 Uiso 1 1 calc R . .
C21 C -0.0371(5) 0.7824(5) 0.0555(4) 0.064(3) Uani 1 1 d . . .
H21A H -0.0761 0.7664 0.0548 0.077 Uiso 1 1 calc R . .
H21B H -0.0386 0.8224 0.0449 0.077 Uiso 1 1 calc R . .
C22 C -0.0129(5) 0.7788(5) 0.1042(4) 0.077(4) Uani 1 1 d . . .
H22A H 0.0162 0.8086 0.1096 0.093 Uiso 1 1 calc R . .
H22B H -0.043 0.7821 0.1282 0.093 Uiso 1 1 calc R . .

loop_
_atom_site_aniso_label
_atom_site_aniso_U_11
_atom_site_aniso_U_22
_atom_site_aniso_U_33
_atom_site_aniso_U_23
_atom_site_aniso_U_13
_atom_site_aniso_U_12
Sn1 0.0218(3) 0.0283(3) 0.0226(3) 0.0007(2) 0.0015(2) 0.0064(3)
Sn2 0.0302(4) 0.0369(4) 0.0244(3) 0.0019(2) 0.0031(2) 0.0160(3)
In1 0.0387(4) 0.0218(3) 0.0257(3) -0.0023(2) 0.0036(3) -0.0039(3)
In2 0.0227(3) 0.0277(3) 0.0284(3) -0.0025(2) 0.0027(2) -0.0044(3)
Cl1 0.0528(15) 0.0424(14) 0.0279(11) -0.0025(9) 0.0028(10) -0.0042(12)
Cl2 0.0481(15) 0.0361(13) 0.0446(13) 0.0020(10) 0.0058(10) 0.0154(11)
Cl3 0.0351(13) 0.0382(14) 0.0479(13) 0.0003(10) 0.0044(10) 0.0070(10)
Cl4 0.0447(14) 0.0389(13) 0.0295(11) 0.0039(10) 0.0035(9) -0.0039(11)
Cl5 0.0280(13) 0.0418(14) 0.0554(14) -0.0124(11) 0.0010(10) 0.0067(10)
Cl6 0.0281(12) 0.0396(14) 0.0490(13) -0.0016(10) -0.0015(10) 0.0083(10)
O1 0.032(3) 0.020(3) 0.024(3) 0.004(2) 0.003(2) -0.002(2)
O2 0.026(3) 0.030(3) 0.023(3) 0.000(2) -0.001(2) 0.002(3)
O3 0.098(7) 0.062(6) 0.094(6) 0.020(5) -0.008(5) -0.014(5)
O4 0.057(7) 0.075(8) 0.057(6) 0 0 0.009(6)
N1 0.050(5) 0.028(4) 0.036(4) -0.005(3) 0.000(4) -0.005(4)
N2 0.038(4) 0.025(4) 0.028(4) -0.002(3) 0.004(3) -0.004(3)
N3 0.036(5) 0.033(5) 0.046(4) -0.001(3) -0.005(3) -0.008(4)
N4 0.027(4) 0.044(5) 0.031(4) -0.006(3) 0.001(3) -0.010(3)
C1 0.104(10) 0.066(8) 0.050(7) 0.005(6) 0.007(6) -0.054(7)
C2 0.35(3) 0.156(15) 0.046(8) 0.016(8) -0.014(11) -0.216(18)
C3 0.060(8) 0.048(7) 0.094(9) -0.006(6) -0.026(6) -0.001(6)
C4 0.056(7) 0.033(6) 0.094(8) -0.021(6) 0.007(6) -0.003(5)
C5 0.078(9) 0.173(15) 0.037(6) 0.038(7) 0.006(6) 0.052(9)
C6 0.151(13) 0.097(10) 0.038(6) 0.021(6) 0.038(7) 0.082(10)
C7 0.188(17) 0.100(12) 0.061(9) -0.004(8) -0.019(9) -0.104(12)
C8 0.183(16) 0.136(13) 0.045(8) -0.016(8) 0.008(8) -0.124(13)
C9 0.015(6) 0.042(7) 0.145(11) 0.009(6) 0.013(6) -0.009(5)
C10 0.062(8) 0.039(7) 0.100(9) 0.014(6) 0.006(6) -0.003(6)
C11 0.155(14) 0.103(11) 0.042(7) -0.008(6) -0.036(7) 0.062(10)
C12 0.042(7) 0.177(14) 0.033(6) -0.029(7) 0.013(5) 0.000(8)
C13 0.035(5) 0.027(5) 0.027(4) -0.008(3) -0.001(4) -0.008(4)
C14 0.035(5) 0.040(5) 0.022(4) -0.004(4) -0.002(4) 0.002(4)
C15 0.031(5) 0.037(6) 0.043(5) 0.000(4) 0.002(4) 0.004(4)
C16 0.035(5) 0.034(5) 0.036(5) 0.006(4) -0.001(4) 0.006(4)
C17 0.033(7) 0.083(10) 0.086(8) 0.005(7) -0.018(6) -0.002(6)
C18 0.077(9) 0.057(8) 0.094(9) 0.007(7) 0.017(7) -0.004(7)
C19 0.068(9) 0.069(9) 0.104(10) -0.011(8) 0.015(7) 0.004(7)
C20 0.106(11) 0.075(10) 0.067(8) -0.014(7) 0.021(7) -0.002(9)
C21 0.053(7) 0.057(8) 0.082(8) 0.013(6) -0.001(6) 0.015(6)
C22 0.085(10) 0.083(10) 0.064(8) -0.013(6) 0.002(7) 0.036(8)

loop_
_atom_type_symbol
_atom_type_description
_atom_type_scat_dispersion_real
_atom_type_scat_dispersion_imag
_atom_type_scat_source
C C 0.0033 0.0016 'International Tables Vol C Tables 4.2.6.8 and 6.1.1.4'
H H 0 0 'International Tables Vol C Tables 4.2.6.8 and 6.1.1.4'
Cl Cl 0.1484 0.1585 'International Tables Vol C Tables 4.2.6.8 and 6.1.1.4'
In In -0.7276 1.31 'International Tables Vol C Tables 4.2.6.8 and 6.1.1.4'
N N 0.0061 0.0033 'International Tables Vol C Tables 4.2.6.8 and 6.1.1.4'
Sn Sn -0.6537 1.4246 'International Tables Vol C Tables 4.2.6.8 and 6.1.1.4'
O O 0.0106 0.006 'International Tables Vol C Tables 4.2.6.8 and 6.1.1.4'

loop_
_geom_angle_atom_site_label_1
_geom_angle_atom_site_label_2
_geom_angle_atom_site_label_3
_geom_angle
_geom_angle_site_symmetry_1
_geom_angle_site_symmetry_3
_geom_angle_publ_flag
O2 Sn1 O1 77.9(2) . . ?
O2 Sn1 C13 105.6(3) . . ?
O1 Sn1 C13 107.1(3) . . ?
O2 Sn1 C14 109.8(3) . . ?
O1 Sn1 C14 110.4(3) . . ?
C13 Sn1 C14 132.5(3) . . ?
O1 Sn2 O2 77.9(2) . . ?
O1 Sn2 C15 106.9(3) . . ?
O2 Sn2 C15 106.5(3) . . ?
O1 Sn2 C16 109.6(3) . . ?
O2 Sn2 C16 109.0(3) . . ?
C15 Sn2 C16 133.2(3) . . ?
O1 In1 N1 167.4(2) . . ?
O1 In1 N2 89.7(2) . . ?
N1 In1 N2 77.7(2) . . ?
O1 In1 Cl1 101.85(13) . . ?
N1 In1 Cl1 90.76(17) . . ?
N2 In1 Cl1 168.38(17) . . ?
O1 In1 Cl2 83.64(15) . . ?
N1 In1 Cl2 96.58(19) . . ?
N2 In1 Cl2 90.68(17) . . ?
Cl1 In1 Cl2 91.78(8) . . ?
O1 In1 Cl3 83.08(15) . . ?
N1 In1 Cl3 96.24(19) . . ?
N2 In1 Cl3 88.63(17) . . ?
Cl1 In1 Cl3 91.56(8) . . ?
Cl2 In1 Cl3 166.70(8) . . ?
O2 In2 N3 169.0(2) . . ?
O2 In2 N4 91.6(2) . . ?
N3 In2 N4 77.5(2) . . ?
O2 In2 Cl4 101.43(13) . . ?
N3 In2 Cl4 89.55(18) . . ?
N4 In2 Cl4 166.96(17) . . ?
O2 In2 Cl5 84.31(15) . . ?
N3 In2 Cl5 94.87(19) . . ?
N4 In2 Cl5 91.45(18) . . ?
Cl4 In2 Cl5 91.02(8) . . ?
O2 In2 Cl6 84.78(15) . . ?
N3 In2 Cl6 96.03(19) . . ?
N4 In2 Cl6 89.87(18) . . ?
Cl4 In2 Cl6 90.14(7) . . ?
Cl5 In2 Cl6 169.04(8) . . ?
Sn2 O1 Sn1 101.0(2) . . ?
Sn2 O1 In1 124.5(2) . . ?
Sn1 O1 In1 124.9(2) . . ?
Sn1 O2 Sn2 100.9(2) . . ?
Sn1 O2 In2 126.2(2) . . ?
Sn2 O2 In2 125.0(2) . . ?
C17 O3 C20 107.6(9) . . ?
C21 O4 C21 108.4(11) . 6_464 ?
C1 N1 C3 110.1(9) . . ?
C1 N1 C4 110.0(8) . . ?
C3 N1 C4 106.6(7) . . ?
C1 N1 In1 107.7(5) . . ?
C3 N1 In1 111.0(6) . . ?
C4 N1 In1 111.5(5) . . ?
C2 N2 C6 111.3(12) . . ?
C2 N2 C5 109.2(12) . . ?
C6 N2 C5 104.5(9) . . ?
C2 N2 In1 104.5(6) . . ?
C6 N2 In1 113.1(5) . . ?
C5 N2 In1 114.4(6) . . ?
C9 N3 C7 110.1(10) . . ?
C9 N3 C10 107.1(8) . . ?
C7 N3 C10 110.0(9) . . ?
C9 N3 In2 111.3(6) . . ?
C7 N3 In2 106.7(6) . . ?
C10 N3 In2 111.7(6) . . ?
C8 N4 C11 109.2(10) . . ?
C8 N4 C12 109.8(10) . . ?
C11 N4 C12 106.2(9) . . ?
C8 N4 In2 105.5(6) . . ?
C11 N4 In2 113.5(6) . . ?
C12 N4 In2 112.7(5) . . ?
C2 C1 N1 121.8(9) . . ?
C1 C2 N2 128.3(10) . . ?
C8 C7 N3 122.7(10) . . ?
C7 C8 N4 126.5(10) . . ?
O3 C17 C18 108.0(9) . . ?
C19 C18 C17 106.2(10) . . ?
C18 C19 C20 107.3(11) . . ?
O3 C20 C19 105.8(9) . . ?
O4 C21 C22 106.2(9) . . ?
C22 C22 C21 101.9(7) 6_464 . ?

loop_
_geom_bond_atom_site_label_1
_geom_bond_atom_site_label_2
_geom_bond_distance
_geom_bond_site_symmetry_2
_geom_bond_publ_flag
Sn1 O2 2.044(5) . ?
Sn1 O1 2.048(5) . ?
Sn1 C13 2.092(7) . ?
Sn1 C14 2.108(7) . ?
Sn2 O1 2.040(5) . ?
Sn2 O2 2.049(5) . ?
Sn2 C15 2.103(8) . ?
Sn2 C16 2.114(7) . ?
In1 O1 2.104(5) . ?
In1 N1 2.315(7) . ?
In1 N2 2.381(6) . ?
In1 Cl1 2.450(2) . ?
In1 Cl2 2.522(2) . ?
In1 Cl3 2.548(2) . ?
In2 O2 2.111(5) . ?
In2 N3 2.331(7) . ?
In2 N4 2.359(6) . ?
In2 Cl4 2.4520(19) . ?
In2 Cl5 2.524(2) . ?
In2 Cl6 2.535(2) . ?
O3 C17 1.419(13) . ?
O3 C20 1.430(13) . ?
O4 C21 1.427(11) . ?
N1 C1 1.450(11) . ?
N1 C3 1.485(12) . ?
N1 C4 1.490(11) . ?
N2 C2 1.398(12) . ?
N2 C6 1.453(11) . ?
N2 C5 1.471(12) . ?
N3 C9 1.468(11) . ?
N3 C7 1.470(12) . ?
N3 C10 1.478(12) . ?
N4 C8 1.433(13) . ?
N4 C11 1.465(12) . ?
N4 C12 1.475(11) . ?
C1 C2 1.312(14) . ?
C7 C8 1.272(15) . ?
C17 C18 1.455(14) . ?
C18 C19 1.444(15) . ?
C19 C20 1.454(15) . ?
C21 C22 1.505(14) . ?
C22 C22 1.48(2) 6_464 ?
